data_4501822
loop_
_publ_author_name
'Raatikainen, Kari'
'Rissanen, Kari'

_publ_section_title
;
 Modulation of N&#x00B7;&#x00B7;&#x00B7;I
 and+N&#x2212;H&#x00B7;&#x00B7;&#x00B7;Cl&#x2212;&#x00B7;&#x00B7;&#x00B7;I
 Halogen Bonding: Folding, Inclusion, and Self-Assembly of Tri- and
 Tetraamino Piperazine Cyclophanes
;
_journal_issue 8
_journal_name_full 'Crystal Growth &amp; Design'
_journal_page_first 3638
_journal_paper_doi 10.1021/cg100516t
_journal_volume 10
_journal_year 2010
_chemical_compound_source 'synthesis as described'
_chemical_formula_moiety '2(C48 H68 N12), C6 F4 I2, C H4 O, 2(C H CL3)'
_chemical_formula_sum 'C105 H142 Cl6 F4 I2 N24 O'
_chemical_formula_weight 2298.93
_chemical_name_systematic
;
 ?
;
_space_group_IT_number 14
_symmetry_cell_setting monoclinic
_symmetry_Int_Tables_number 14
_symmetry_space_group_name_Hall '-P 2ybc'
_symmetry_space_group_name_H-M 'P 1 21/c 1'
_atom_sites_solution_hydrogens geom
_atom_sites_solution_primary direct
_atom_sites_solution_secondary difmap
_audit_creation_date 2010-03-09T10:27:13-00:00
_audit_creation_method 'WinGX routine CIF_UPDATE'
_cell_angle_alpha 90
_cell_angle_beta 94.3560(10)
_cell_angle_gamma 90
_cell_formula_units_Z 4
_cell_length_a 13.7978(2)
_cell_length_b 40.2212(6)
_cell_length_c 20.7248(4)
_cell_measurement_reflns_used 25187
_cell_measurement_temperature 123(2)
_cell_measurement_theta_max 28.28
_cell_measurement_theta_min 0.41
_cell_measurement_wavelength 0.71073
_cell_volume 11468.3(3)
_computing_cell_refinement 'HKL Scalepack (Otwinowski & Minor 1997)'
_computing_data_collection 'Collect (Bruker AXS BV, 1997-2004)'
_computing_data_reduction 'HKL Denzo and Scalepack (Otwinowski & Minor 1997)'
_computing_molecular_graphics 'Ortep-3 for Windows (Farrugia, 1997)'
_computing_publication_material 'WinGX publication routines (Farrugia, 1999)'
_computing_structure_refinement 'SHELXL-97 (Sheldrick, 2008)'
_computing_structure_solution 'SHELXS-86 (Sheldrick, 1986)'
_diffrn_ambient_temperature 123(2)
_diffrn_detector 'CCD plate'
_diffrn_detector_area_resol_mean 9
_diffrn_measured_fraction_theta_full 0.952
_diffrn_measured_fraction_theta_max 0.952
_diffrn_measurement_device '95mm CCD camera on \k-goniostat'
_diffrn_measurement_device_type KappaCCD
_diffrn_measurement_method 'CCD rotation images, thick slices'
_diffrn_orient_matrix_type 'by Bruker AXS Collect from scalepack cell'
_diffrn_orient_matrix_UB_11 0.293998E-1
_diffrn_orient_matrix_UB_12 -0.221019E-1
_diffrn_orient_matrix_UB_13 -0.88772E-2
_diffrn_orient_matrix_UB_21 -0.340891E-1
_diffrn_orient_matrix_UB_22 0
_diffrn_orient_matrix_UB_23 -0.443392E-1
_diffrn_orient_matrix_UB_31 0.570678E-1
_diffrn_orient_matrix_UB_32 0.113863E-1
_diffrn_orient_matrix_UB_33 -0.172316E-1
_diffrn_radiation_monochromator graphite
_diffrn_radiation_probe x-ray
_diffrn_radiation_type MoK\a
_diffrn_radiation_wavelength 0.71073
_diffrn_reflns_av_R_equivalents 0.0679
_diffrn_reflns_av_unetI/netI 0.0875
_diffrn_reflns_limit_h_max 16
_diffrn_reflns_limit_h_min -16
_diffrn_reflns_limit_k_max 47
_diffrn_reflns_limit_k_min -46
_diffrn_reflns_limit_l_max 24
_diffrn_reflns_limit_l_min -24
_diffrn_reflns_number 33562
_diffrn_reflns_theta_full 25
_diffrn_reflns_theta_max 25
_diffrn_reflns_theta_min 1.01
_diffrn_source 'Enraf Nonius FR590'
_exptl_absorpt_coefficient_mu 0.751
_exptl_absorpt_correction_type none
_exptl_crystal_colour colorless
_exptl_crystal_density_diffrn 1.331
_exptl_crystal_density_method 'not measured'
_exptl_crystal_description prism
_exptl_crystal_F_000 4768
_exptl_crystal_size_max 0.15
_exptl_crystal_size_mid 0.1
_exptl_crystal_size_min 0.08
_refine_diff_density_max 1.325
_refine_diff_density_min -1.532
_refine_diff_density_rms 0.139
_refine_ls_extinction_method none
_refine_ls_goodness_of_fit_ref 1.124
_refine_ls_hydrogen_treatment mixed
_refine_ls_matrix_type full
_refine_ls_number_parameters 1329
_refine_ls_number_reflns 19256
_refine_ls_number_restraints 16
_refine_ls_restrained_S_all 1.124
_refine_ls_R_factor_all 0.1305
_refine_ls_R_factor_gt 0.0905
_refine_ls_shift/su_max 0.002
_refine_ls_shift/su_mean 0
_refine_ls_structure_factor_coef Fsqd
_refine_ls_weighting_details 'calc w=1/[\s^2^(Fo^2^)+(0.0692P)^2^+104.4600P] where P=(Fo^2^+2Fc^2^)/3'
_refine_ls_weighting_scheme calc
_refine_ls_wR_factor_gt 0.1936
_refine_ls_wR_factor_ref 0.2257
_reflns_number_gt 13934
_reflns_number_total 19256
_reflns_threshold_expression >2\s(I)
_cod_data_source_file cg100516t_si_001.cif
_cod_data_source_block 2-F4DIB
_cod_original_sg_symbol_H-M 'P 21/c'
_cod_database_code 4501822

loop_
_symmetry_equiv_pos_as_xyz
'x, y, z'
'-x, y+1/2, -z+1/2'
'-x, -y, -z'
'x, -y-1/2, z-1/2'

loop_
_atom_site_label
_atom_site_type_symbol
_atom_site_fract_x
_atom_site_fract_y
_atom_site_fract_z
_atom_site_U_iso_or_equiv
_atom_site_adp_type
_atom_site_occupancy
_atom_site_symmetry_multiplicity
_atom_site_calc_flag
_atom_site_refinement_flags
C1 C 0.3862(6) 0.7783(2) 0.6294(4) 0.030(2) Uani 1 1 d .
C2 C 0.3145(7) 0.8019(2) 0.6105(5) 0.035(2) Uani 1 1 d .
H2 H 0.2682 0.8084 0.6397 0.041 Uiso 1 1 calc R
C3 C 0.3116(7) 0.8156(2) 0.5501(5) 0.045(3) Uani 1 1 d .
H3 H 0.2623 0.8312 0.537 0.054 Uiso 1 1 calc R
C4 C 0.3801(7) 0.8067(2) 0.5076(5) 0.040(3) Uani 1 1 d .
H4 H 0.3771 0.8165 0.4657 0.049 Uiso 1 1 calc R
C5 C 0.4534(7) 0.7838(2) 0.5252(4) 0.032(2) Uani 1 1 d .
C6 C 0.4554(6) 0.76968(19) 0.5869(4) 0.0233(18) Uani 1 1 d .
C7 C 0.5281(7) 0.7748(2) 0.4779(4) 0.037(2) Uani 1 1 d .
H7A H 0.51 0.7857 0.4359 0.045 Uiso 1 1 calc R
H7B H 0.5922 0.7836 0.4944 0.045 Uiso 1 1 calc R
N8 N 0.5369(5) 0.73864(18) 0.4672(3) 0.0300(17) Uani 1 1 d .
C9 C 0.6038(7) 0.7320(2) 0.4172(4) 0.037(2) Uani 1 1 d .
H9A H 0.6684 0.7415 0.4306 0.044 Uiso 1 1 calc R
H9B H 0.5795 0.7429 0.3763 0.044 Uiso 1 1 calc R
C10 C 0.6136(6) 0.6953(2) 0.4059(4) 0.033(2) Uani 1 1 d .
H10A H 0.6583 0.6916 0.3715 0.04 Uiso 1 1 calc R
H10B H 0.6423 0.6846 0.446 0.04 Uiso 1 1 calc R
N11 N 0.5198(5) 0.67986(17) 0.3870(3) 0.0264(16) Uani 1 1 d .
C12 C 0.4542(6) 0.6866(2) 0.4381(4) 0.0248(18) Uani 1 1 d .
H12A H 0.4808 0.6763 0.4791 0.03 Uiso 1 1 calc R
H12B H 0.39 0.6765 0.4261 0.03 Uiso 1 1 calc R
C13 C 0.4422(6) 0.7233(2) 0.4478(4) 0.028(2) Uani 1 1 d .
H13A H 0.4144 0.7336 0.4071 0.034 Uiso 1 1 calc R
H13B H 0.3967 0.7273 0.4817 0.034 Uiso 1 1 calc R
C14 C 0.5311(6) 0.6443(2) 0.3755(4) 0.032(2) Uani 1 1 d .
H14A H 0.5701 0.6345 0.4128 0.038 Uiso 1 1 calc R
H14B H 0.5676 0.6412 0.3366 0.038 Uiso 1 1 calc R
C15 C 0.4356(6) 0.6259(2) 0.3659(4) 0.029(2) Uani 1 1 d .
C16 C 0.4164(8) 0.5992(2) 0.4053(4) 0.038(2) Uani 1 1 d .
H16 H 0.466 0.5915 0.4361 0.046 Uiso 1 1 calc R
C17 C 0.3277(8) 0.5836(2) 0.4011(5) 0.047(3) Uani 1 1 d .
H17 H 0.3158 0.5651 0.428 0.057 Uiso 1 1 calc R
C18 C 0.2556(8) 0.5954(2) 0.3566(5) 0.040(2) Uani 1 1 d .
H18 H 0.1934 0.5852 0.3545 0.048 Uiso 1 1 calc R
C19 C 0.2710(7) 0.6217(2) 0.3151(4) 0.032(2) Uani 1 1 d .
C20 C 0.3625(6) 0.6367(2) 0.3188(4) 0.0248(19) Uani 1 1 d .
C21 C 0.1886(7) 0.6329(2) 0.2681(5) 0.035(2) Uani 1 1 d .
H21A H 0.202 0.6254 0.2241 0.042 Uiso 1 1 calc R
H21B H 0.1281 0.6218 0.2794 0.042 Uiso 1 1 calc R
N22 N 0.1719(5) 0.66907(18) 0.2664(3) 0.0283(16) Uani 1 1 d .
C23 C 0.0849(6) 0.6768(2) 0.2226(4) 0.034(2) Uani 1 1 d .
H23A H 0.0276 0.6653 0.2382 0.041 Uiso 1 1 calc R
H23B H 0.0946 0.6684 0.1786 0.041 Uiso 1 1 calc R
C24 C 0.0659(7) 0.7138(2) 0.2196(4) 0.036(2) Uani 1 1 d .
H24A H 0.1205 0.7251 0.2003 0.043 Uiso 1 1 calc R
H24B H 0.0058 0.7182 0.1917 0.043 Uiso 1 1 calc R
N25 N 0.0555(5) 0.72699(18) 0.2845(3) 0.0286(17) Uani 1 1 d .
C26 C 0.1422(6) 0.7192(2) 0.3278(4) 0.0271(19) Uani 1 1 d .
H26A H 0.1338 0.7279 0.3717 0.033 Uiso 1 1 calc R
H26B H 0.2001 0.7299 0.3115 0.033 Uiso 1 1 calc R
C27 C 0.1571(7) 0.6822(2) 0.3311(4) 0.031(2) Uani 1 1 d .
H27A H 0.2144 0.677 0.361 0.037 Uiso 1 1 calc R
H27B H 0.0995 0.6715 0.3479 0.037 Uiso 1 1 calc R
C28 C 0.0357(7) 0.7630(2) 0.2816(4) 0.036(2) Uani 1 1 d .
H28A H -0.0271 0.7669 0.2564 0.043 Uiso 1 1 calc R
H28B H 0.0872 0.7742 0.2589 0.043 Uiso 1 1 calc R
C29 C 0.0319(6) 0.7782(2) 0.3490(4) 0.031(2) Uani 1 1 d .
C30 C 0.0921(7) 0.8047(2) 0.3674(5) 0.041(2) Uani 1 1 d .
H30 H 0.1318 0.8143 0.3369 0.049 Uiso 1 1 calc R
C31 C 0.0952(7) 0.8173(2) 0.4298(5) 0.044(3) Uani 1 1 d .
H31 H 0.1351 0.8359 0.4416 0.053 Uiso 1 1 calc R
C32 C 0.0395(7) 0.8025(2) 0.4749(5) 0.037(2) Uani 1 1 d .
H32 H 0.0444 0.8104 0.5182 0.044 Uiso 1 1 calc R
C33 C -0.0225(7) 0.7768(2) 0.4582(4) 0.033(2) Uani 1 1 d .
C34 C -0.0282(6) 0.7643(2) 0.3946(4) 0.030(2) Uani 1 1 d .
C35 C -0.0862(7) 0.7622(2) 0.5079(4) 0.035(2) Uani 1 1 d .
H35A H -0.0653 0.7716 0.5509 0.042 Uiso 1 1 calc R
H35B H -0.1542 0.7693 0.4969 0.042 Uiso 1 1 calc R
N36 N -0.0833(5) 0.72616(18) 0.5119(3) 0.0304(17) Uani 1 1 d .
C37 C -0.1501(7) 0.7133(3) 0.5572(5) 0.040(2) Uani 1 1 d .
H37A H -0.2168 0.7213 0.5444 0.049 Uiso 1 1 calc R
H37B H -0.1311 0.7218 0.6012 0.049 Uiso 1 1 calc R
C38 C -0.1488(6) 0.6762(2) 0.5578(4) 0.032(2) Uani 1 1 d .
H38A H -0.1943 0.6679 0.5888 0.039 Uiso 1 1 calc R
H38B H -0.1705 0.6677 0.5143 0.039 Uiso 1 1 calc R
N39 N -0.0498(5) 0.66405(18) 0.5767(3) 0.0270(16) Uani 1 1 d .
C40 C 0.0163(6) 0.6769(2) 0.5292(4) 0.030(2) Uani 1 1 d .
H40A H -0.0054 0.6688 0.4853 0.036 Uiso 1 1 calc R
H40B H 0.083 0.6686 0.5402 0.036 Uiso 1 1 calc R
C41 C 0.0160(6) 0.7143(2) 0.5301(4) 0.031(2) Uani 1 1 d .
H41A H 0.038 0.7224 0.5739 0.037 Uiso 1 1 calc R
H41B H 0.0612 0.7229 0.4992 0.037 Uiso 1 1 calc R
C42 C -0.0487(6) 0.6279(2) 0.5818(4) 0.031(2) Uani 1 1 d .
H42A H -0.074 0.6185 0.5397 0.038 Uiso 1 1 calc R
H42B H -0.0936 0.6212 0.6144 0.038 Uiso 1 1 calc R
C43 C 0.0504(6) 0.6127(2) 0.6001(4) 0.028(2) Uani 1 1 d .
C44 C 0.0827(7) 0.5862(2) 0.5670(4) 0.033(2) Uani 1 1 d .
H44 H 0.042 0.5772 0.5323 0.04 Uiso 1 1 calc R
C45 C 0.1725(7) 0.5719(2) 0.5823(5) 0.040(2) Uani 1 1 d .
H45 H 0.1935 0.5532 0.5592 0.049 Uiso 1 1 calc R
C46 C 0.2315(7) 0.5859(2) 0.6328(5) 0.035(2) Uani 1 1 d .
H46 H 0.2938 0.5766 0.6437 0.042 Uiso 1 1 calc R
C47 C 0.2024(5) 0.6129(2) 0.6676(4) 0.0259(19) Uani 1 1 d .
C48 C 0.1087(6) 0.6260(2) 0.6520(4) 0.0267(19) Uani 1 1 d .
C49 C 0.2703(6) 0.6280(2) 0.7192(4) 0.031(2) Uani 1 1 d .
H49A H 0.2474 0.6222 0.7619 0.038 Uiso 1 1 calc R
H49B H 0.3354 0.6179 0.7168 0.038 Uiso 1 1 calc R
N50 N 0.2796(5) 0.66430(18) 0.7151(3) 0.0270(16) Uani 1 1 d .
C51 C 0.3579(6) 0.6759(2) 0.7612(4) 0.028(2) Uani 1 1 d .
H51A H 0.4201 0.6659 0.7503 0.034 Uiso 1 1 calc R
H51B H 0.3449 0.6685 0.8053 0.034 Uiso 1 1 calc R
C52 C 0.3663(6) 0.7132(2) 0.7602(4) 0.030(2) Uani 1 1 d .
H52A H 0.3067 0.7231 0.7757 0.036 Uiso 1 1 calc R
H52B H 0.422 0.7201 0.79 0.036 Uiso 1 1 calc R
N53 N 0.3800(5) 0.72574(17) 0.6947(3) 0.0271(16) Uani 1 1 d .
C54 C 0.3007(6) 0.7134(2) 0.6494(4) 0.029(2) Uani 1 1 d .
H54A H 0.3104 0.7214 0.6051 0.035 Uiso 1 1 calc R
H54B H 0.2378 0.7222 0.6619 0.035 Uiso 1 1 calc R
C55 C 0.2986(6) 0.6760(2) 0.6502(4) 0.0270(19) Uani 1 1 d .
H55A H 0.2471 0.6678 0.6182 0.032 Uiso 1 1 calc R
H55B H 0.3617 0.6671 0.6381 0.032 Uiso 1 1 calc R
C56 C 0.3840(7) 0.7624(2) 0.6960(4) 0.035(2) Uani 1 1 d .
H56A H 0.4427 0.7694 0.723 0.042 Uiso 1 1 calc R
H56B H 0.3267 0.7708 0.7168 0.042 Uiso 1 1 calc R
N57 N 0.5285(5) 0.74665(18) 0.6065(4) 0.0291(17) Uani 1 1 d D
H257 H 0.548(6) 0.739(2) 0.570(2) 0.035 Uiso 1 1 d D
H357 H 0.512(6) 0.7324(18) 0.635(3) 0.035 Uiso 1 1 d D
N58 N 0.3817(5) 0.66255(18) 0.2772(4) 0.0293(17) Uani 1 1 d D
H258 H 0.428(5) 0.6759(18) 0.287(4) 0.035 Uiso 1 1 d D
H358 H 0.334(4) 0.672(2) 0.257(4) 0.035 Uiso 1 1 d D
N59 N -0.0937(6) 0.7389(2) 0.3751(4) 0.0355(18) Uani 1 1 d D
H259 H -0.073(7) 0.7256(19) 0.347(4) 0.043 Uiso 1 1 d D
H359 H -0.104(7) 0.729(2) 0.410(3) 0.043 Uiso 1 1 d D
N60 N 0.0748(5) 0.6516(2) 0.6904(3) 0.0280(17) Uani 1 1 d D
H260 H 0.120(5) 0.661(2) 0.713(4) 0.034 Uiso 1 1 d D
H360 H 0.033(5) 0.6640(18) 0.670(4) 0.034 Uiso 1 1 d D
C61 C 0.9440(6) 0.4647(2) 0.8708(4) 0.0246(18) Uani 1 1 d .
C62 C 0.9807(6) 0.4895(2) 0.9132(5) 0.035(2) Uani 1 1 d .
H62 H 0.9645 0.4896 0.9569 0.041 Uiso 1 1 calc R
C63 C 1.0407(6) 0.5141(2) 0.8915(5) 0.033(2) Uani 1 1 d .
H63 H 1.0684 0.5302 0.9209 0.04 Uiso 1 1 calc R
C64 C 1.0603(6) 0.5152(2) 0.8269(5) 0.034(2) Uani 1 1 d .
H64 H 1.0981 0.5329 0.8121 0.041 Uiso 1 1 calc R
C65 C 1.0262(6) 0.4911(2) 0.7836(4) 0.029(2) Uani 1 1 d .
C66 C 0.9693(6) 0.4651(2) 0.8070(4) 0.029(2) Uani 1 1 d .
C67 C 1.0459(6) 0.4934(2) 0.7134(4) 0.029(2) Uani 1 1 d .
H67A H 1.0794 0.5147 0.7059 0.035 Uiso 1 1 calc R
H67B H 1.0899 0.4751 0.7028 0.035 Uiso 1 1 calc R
N68 N 0.9554(5) 0.49155(18) 0.6697(3) 0.0269(16) Uani 1 1 d .
C69 C 0.9765(7) 0.4961(3) 0.6019(4) 0.036(2) Uani 1 1 d .
H69A H 1.0238 0.4792 0.5899 0.044 Uiso 1 1 calc R
H69B H 1.0057 0.5184 0.5964 0.044 Uiso 1 1 calc R
C70 C 0.8842(7) 0.4931(2) 0.5586(4) 0.034(2) Uani 1 1 d .
H70A H 0.8987 0.497 0.5131 0.041 Uiso 1 1 calc R
H70B H 0.8583 0.4703 0.5616 0.041 Uiso 1 1 calc R
N71 N 0.8103(5) 0.51715(18) 0.5767(3) 0.0300(17) Uani 1 1 d .
C72 C 0.7916(6) 0.5122(2) 0.6454(4) 0.029(2) Uani 1 1 d .
H72A H 0.7654 0.4895 0.6513 0.034 Uiso 1 1 calc R
H72B H 0.7425 0.5284 0.6579 0.034 Uiso 1 1 calc R
C73 C 0.8845(6) 0.5166(2) 0.6880(4) 0.029(2) Uani 1 1 d .
H73A H 0.9108 0.5392 0.6825 0.035 Uiso 1 1 calc R
H73B H 0.8715 0.5137 0.734 0.035 Uiso 1 1 calc R
C74 C 0.7209(7) 0.5137(2) 0.5337(4) 0.035(2) Uani 1 1 d .
H74A H 0.7003 0.4901 0.5334 0.042 Uiso 1 1 calc R
H74B H 0.7356 0.5196 0.4892 0.042 Uiso 1 1 calc R
C75 C 0.6373(7) 0.5350(2) 0.5528(4) 0.033(2) Uani 1 1 d .
C76 C 0.5490(7) 0.5207(3) 0.5638(4) 0.042(2) Uani 1 1 d .
H76 H 0.5423 0.4972 0.562 0.05 Uiso 1 1 calc R
C77 C 0.4706(8) 0.5399(3) 0.5775(5) 0.048(3) Uani 1 1 d .
H77 H 0.4101 0.5297 0.5844 0.058 Uiso 1 1 calc R
C78 C 0.4801(7) 0.5740(3) 0.5810(4) 0.041(2) Uani 1 1 d .
H78 H 0.4251 0.5872 0.5885 0.049 Uiso 1 1 calc R
C79 C 0.5681(6) 0.5891(2) 0.5739(4) 0.031(2) Uani 1 1 d .
C80 C 0.6468(7) 0.5699(2) 0.5595(4) 0.031(2) Uani 1 1 d .
C81 C 0.5758(6) 0.6260(2) 0.5783(4) 0.032(2) Uani 1 1 d .
H81A H 0.5977 0.6346 0.537 0.039 Uiso 1 1 calc R
H81B H 0.5102 0.6352 0.5832 0.039 Uiso 1 1 calc R
N82 N 0.6425(5) 0.63864(16) 0.6320(3) 0.0240(15) Uani 1 1 d .
C83 C 0.6255(6) 0.6740(2) 0.6390(4) 0.029(2) Uani 1 1 d .
H83A H 0.556 0.6776 0.6458 0.035 Uiso 1 1 calc R
H83B H 0.6396 0.6854 0.5985 0.035 Uiso 1 1 calc R
C84 C 0.6874(6) 0.6891(2) 0.6952(4) 0.0248(18) Uani 1 1 d .
H84A H 0.7568 0.6879 0.6862 0.03 Uiso 1 1 calc R
H84B H 0.67 0.7129 0.6996 0.03 Uiso 1 1 calc R
N85 N 0.6731(5) 0.67171(17) 0.7557(3) 0.0251(16) Uani 1 1 d .
C86 C 0.6955(6) 0.6365(2) 0.7478(4) 0.0251(19) Uani 1 1 d .
H86A H 0.6868 0.6246 0.7887 0.03 Uiso 1 1 calc R
H86B H 0.7642 0.6341 0.7378 0.03 Uiso 1 1 calc R
C87 C 0.6295(6) 0.6216(2) 0.6937(4) 0.0221(18) Uani 1 1 d .
H87A H 0.6445 0.5977 0.6894 0.027 Uiso 1 1 calc R
H87B H 0.561 0.6237 0.7042 0.027 Uiso 1 1 calc R
C88 C 0.7298(6) 0.6876(2) 0.8112(4) 0.030(2) Uani 1 1 d .
H88A H 0.7057 0.7106 0.816 0.037 Uiso 1 1 calc R
H88B H 0.7987 0.6891 0.801 0.037 Uiso 1 1 calc R
C89 C 0.7253(6) 0.6697(2) 0.8753(4) 0.0257(19) Uani 1 1 d .
C90 C 0.8110(7) 0.6646(2) 0.9140(4) 0.030(2) Uani 1 1 d .
H90 H 0.8708 0.672 0.8992 0.036 Uiso 1 1 calc R
C91 C 0.8112(6) 0.6490(2) 0.9733(4) 0.034(2) Uani 1 1 d .
H91 H 0.8696 0.6473 1.0005 0.041 Uiso 1 1 calc R
C92 C 0.7253(7) 0.6361(2) 0.9926(4) 0.031(2) Uani 1 1 d .
H92 H 0.7259 0.6246 1.0327 0.037 Uiso 1 1 calc R
C93 C 0.6379(6) 0.6395(2) 0.9551(4) 0.0228(18) Uani 1 1 d .
C94 C 0.6383(6) 0.6576(2) 0.8965(4) 0.0208(17) Uani 1 1 d .
C95 C 0.5480(6) 0.6250(2) 0.9803(4) 0.032(2) Uani 1 1 d .
H95A H 0.5675 0.6083 1.0139 0.038 Uiso 1 1 calc R
H95B H 0.5124 0.6429 1.0013 0.038 Uiso 1 1 calc R
N96 N 0.4807(5) 0.60892(18) 0.9298(3) 0.0264(16) Uani 1 1 d .
C97 C 0.4009(6) 0.5939(2) 0.9622(4) 0.035(2) Uani 1 1 d .
H97A H 0.3661 0.6114 0.985 0.042 Uiso 1 1 calc R
H97B H 0.4274 0.5777 0.9949 0.042 Uiso 1 1 calc R
C98 C 0.3300(6) 0.5764(2) 0.9133(5) 0.034(2) Uani 1 1 d .
H98A H 0.2784 0.5655 0.9364 0.041 Uiso 1 1 calc R
H98B H 0.2988 0.5931 0.8834 0.041 Uiso 1 1 calc R
N99 N 0.3794(5) 0.55136(18) 0.8759(3) 0.0274(16) Uani 1 1 d .
C100 C 0.4582(6) 0.5673(2) 0.8433(4) 0.0233(18) Uani 1 1 d .
H10C H 0.431 0.5844 0.8128 0.028 Uiso 1 1 calc R
H10D H 0.4923 0.5505 0.8184 0.028 Uiso 1 1 calc R
C101 C 0.5292(5) 0.5832(2) 0.8936(4) 0.0227(18) Uani 1 1 d .
H10E H 0.5564 0.566 0.9239 0.027 Uiso 1 1 calc R
H10F H 0.5836 0.5933 0.8719 0.027 Uiso 1 1 calc R
C102 C 0.3084(6) 0.5343(2) 0.8313(5) 0.034(2) Uani 1 1 d .
H10G H 0.2765 0.5511 0.802 0.041 Uiso 1 1 calc R
H10H H 0.2577 0.5247 0.857 0.041 Uiso 1 1 calc R
C103 C 0.3456(6) 0.5073(2) 0.7906(4) 0.030(2) Uani 1 1 d .
C104 C 0.3156(7) 0.5057(3) 0.7250(5) 0.045(3) Uani 1 1 d .
H104 H 0.2769 0.5232 0.7063 0.054 Uiso 1 1 calc R
C105 C 0.3397(8) 0.4799(3) 0.6864(5) 0.053(3) Uani 1 1 d .
H105 H 0.3175 0.4794 0.6419 0.064 Uiso 1 1 calc R
C106 C 0.3971(7) 0.4543(3) 0.7134(5) 0.041(2) Uani 1 1 d .
H106 H 0.4148 0.4363 0.687 0.049 Uiso 1 1 calc R
C107 C 0.4292(6) 0.4548(2) 0.7792(4) 0.030(2) Uani 1 1 d .
C108 C 0.4043(6) 0.4815(2) 0.8176(4) 0.028(2) Uani 1 1 d .
C109 C 0.4864(6) 0.4253(2) 0.8059(5) 0.034(2) Uani 1 1 d .
H10I H 0.4456 0.4127 0.8346 0.04 Uiso 1 1 calc R
H10J H 0.4998 0.4105 0.7694 0.04 Uiso 1 1 calc R
N110 N 0.5800(5) 0.43336(18) 0.8425(3) 0.0278(16) Uani 1 1 d .
C111 C 0.6322(6) 0.4024(2) 0.8582(4) 0.029(2) Uani 1 1 d .
H11A H 0.6418 0.3901 0.8178 0.034 Uiso 1 1 calc R
H11B H 0.5929 0.3883 0.8854 0.034 Uiso 1 1 calc R
C112 C 0.7295(6) 0.4093(2) 0.8938(4) 0.0270(19) Uani 1 1 d .
H11C H 0.7193 0.4193 0.9364 0.032 Uiso 1 1 calc R
H11D H 0.7648 0.3881 0.9014 0.032 Uiso 1 1 calc R
N113 N 0.7897(5) 0.43206(16) 0.8577(3) 0.0226(15) Uani 1 1 d .
C114 C 0.7344(6) 0.4627(2) 0.8450(4) 0.0254(19) Uani 1 1 d .
H11E H 0.7739 0.4787 0.8216 0.03 Uiso 1 1 calc R
H11F H 0.7197 0.4731 0.8865 0.03 Uiso 1 1 calc R
C115 C 0.6413(6) 0.4555(2) 0.8051(4) 0.0275(19) Uani 1 1 d .
H11G H 0.6062 0.4765 0.7944 0.033 Uiso 1 1 calc R
H11H H 0.6556 0.4445 0.7641 0.033 Uiso 1 1 calc R
C116 C 0.8817(6) 0.4380(2) 0.8973(4) 0.032(2) Uani 1 1 d .
H11I H 0.9193 0.417 0.9004 0.038 Uiso 1 1 calc R
H11J H 0.8665 0.4443 0.9416 0.038 Uiso 1 1 calc R
N117 N 0.9368(5) 0.43918(19) 0.7647(4) 0.0283(16) Uani 1 1 d D
H217 H 0.942(7) 0.445(2) 0.7257(17) 0.034 Uiso 1 1 d D
H317 H 0.889(4) 0.429(2) 0.779(4) 0.034 Uiso 1 1 d D
N118 N 0.7369(6) 0.5845(2) 0.5510(4) 0.0354(18) Uani 1 1 d D
H218 H 0.790(4) 0.574(2) 0.551(5) 0.042 Uiso 1 1 d D
H318 H 0.744(7) 0.6038(11) 0.567(4) 0.042 Uiso 1 1 d D
N119 N 0.5514(5) 0.66445(19) 0.8611(4) 0.0286(17) Uani 1 1 d D
H219 H 0.504(4) 0.6523(19) 0.870(4) 0.034 Uiso 1 1 d D
H319 H 0.551(7) 0.670(2) 0.8214(15) 0.034 Uiso 1 1 d D
N120 N 0.4335(5) 0.48179(19) 0.8845(4) 0.0287(17) Uani 1 1 d D
H220 H 0.437(7) 0.5011(10) 0.901(4) 0.034 Uiso 1 1 d D
H320 H 0.481(4) 0.4688(18) 0.887(4) 0.034 Uiso 1 1 d D
I121 I 0.71330(4) 0.534818(15) 1.02130(3) 0.03045(16) Uani 1 1 d .
C122 C 0.7990(6) 0.5541(2) 0.9506(4) 0.030(2) Uani 1 1 d .
C123 C 0.8831(6) 0.5718(2) 0.9681(4) 0.030(2) Uani 1 1 d .
F124 F 0.9126(4) 0.57539(14) 1.0316(2) 0.0408(13) Uani 1 1 d .
C125 C 0.9353(6) 0.5868(2) 0.9233(4) 0.029(2) Uani 1 1 d .
F126 F 1.0175(4) 0.60358(14) 0.9439(3) 0.0411(14) Uani 1 1 d .
C127 C 0.9074(6) 0.5859(2) 0.8578(4) 0.0272(19) Uani 1 1 d .
I128 I 0.98311(4) 0.612168(14) 0.78892(3) 0.02982(16) Uani 1 1 d .
C129 C 0.8235(6) 0.5683(2) 0.8391(4) 0.0276(19) Uani 1 1 d .
F130 F 0.7903(3) 0.56642(12) 0.7761(2) 0.0312(11) Uani 1 1 d .
C131 C 0.7714(6) 0.5528(2) 0.8851(4) 0.028(2) Uani 1 1 d .
F132 F 0.6904(3) 0.53591(12) 0.8630(2) 0.0322(11) Uani 1 1 d .
O133 O 0.1079(8) 0.3979(3) 0.7802(5) 0.097(3) Uani 1 1 d .
H133 H 0.0541 0.4031 0.7938 0.145 Uiso 1 1 calc R
C134 C 0.1838(11) 0.4141(5) 0.8182(9) 0.116(7) Uani 1 1 d .
H13C H 0.2268 0.4254 0.7898 0.175 Uiso 1 1 calc R
H13D H 0.221 0.3975 0.8445 0.175 Uiso 1 1 calc R
H13E H 0.1558 0.4304 0.8467 0.175 Uiso 1 1 calc R
C1A C 0.8747(10) 0.6136(4) 0.3562(7) 0.079(4) Uani 1 1 d .
H1A H 0.8612 0.6033 0.3126 0.095 Uiso 1 1 calc R
Cl2A Cl 0.9886(3) 0.60279(11) 0.38743(19) 0.0911(12) Uani 1 1 d .
Cl3A Cl 0.8546(4) 0.65505(12) 0.3514(3) 0.1254(18) Uani 1 1 d .
Cl4A Cl 0.7909(4) 0.59671(17) 0.4128(3) 0.156(2) Uani 1 1 d .
C1B C 0.6852(8) 0.7029(3) 0.1789(5) 0.049(3) Uani 1 1 d .
H1B H 0.6441 0.7209 0.1576 0.059 Uiso 1 1 calc R
Cl2B Cl 0.7541(2) 0.72082(7) 0.24654(14) 0.0627(8) Uani 1 1 d .
Cl3B Cl 0.7618(4) 0.68842(12) 0.1231(2) 0.126(2) Uani 1 1 d .
Cl4B Cl 0.6085(2) 0.67267(9) 0.20448(17) 0.0743(10) Uani 1 1 d .

loop_
_atom_site_aniso_label
_atom_site_aniso_U_11
_atom_site_aniso_U_22
_atom_site_aniso_U_33
_atom_site_aniso_U_23
_atom_site_aniso_U_13
_atom_site_aniso_U_12
C1 0.029(5) 0.025(5) 0.034(5) -0.007(4) -0.006(4) -0.010(4)
C2 0.035(5) 0.022(5) 0.046(6) -0.005(4) -0.006(4) -0.004(4)
C3 0.038(6) 0.028(6) 0.066(7) -0.004(5) -0.016(5) 0.008(4)
C4 0.050(6) 0.023(5) 0.044(6) 0.007(4) -0.022(5) -0.003(4)
C5 0.045(6) 0.018(5) 0.029(5) -0.003(4) -0.016(4) -0.007(4)
C6 0.022(4) 0.011(4) 0.036(5) -0.007(3) -0.002(4) -0.005(3)
C7 0.056(6) 0.025(5) 0.032(5) 0.005(4) 0.003(5) -0.017(4)
N8 0.024(4) 0.035(4) 0.032(4) 0.006(3) 0.004(3) -0.009(3)
C9 0.033(5) 0.045(6) 0.031(5) 0.007(4) -0.006(4) -0.007(4)
C10 0.029(5) 0.052(6) 0.017(4) 0.004(4) -0.001(4) -0.002(4)
N11 0.029(4) 0.028(4) 0.021(4) -0.001(3) 0.001(3) -0.003(3)
C12 0.028(5) 0.019(5) 0.028(5) 0.002(4) 0.005(4) -0.004(3)
C13 0.033(5) 0.024(5) 0.027(5) -0.001(4) 0.001(4) -0.008(4)
C14 0.037(5) 0.039(6) 0.020(4) 0.004(4) 0.000(4) 0.005(4)
C15 0.040(5) 0.021(5) 0.027(5) -0.006(4) 0.004(4) 0.008(4)
C16 0.059(7) 0.025(5) 0.029(5) -0.005(4) -0.007(4) 0.000(5)
C17 0.082(8) 0.017(5) 0.042(6) 0.007(4) -0.002(6) -0.015(5)
C18 0.053(6) 0.021(5) 0.046(6) -0.009(4) -0.003(5) -0.010(4)
C19 0.044(6) 0.019(5) 0.031(5) -0.004(4) 0.004(4) 0.005(4)
C20 0.032(5) 0.025(5) 0.018(4) -0.009(3) 0.005(4) 0.007(4)
C21 0.033(5) 0.032(6) 0.039(5) -0.006(4) 0.003(4) 0.001(4)
N22 0.025(4) 0.031(4) 0.029(4) -0.003(3) 0.005(3) 0.000(3)
C23 0.031(5) 0.047(6) 0.023(5) -0.006(4) -0.003(4) -0.010(4)
C24 0.032(5) 0.044(6) 0.030(5) -0.003(4) -0.001(4) 0.004(4)
N25 0.029(4) 0.029(4) 0.027(4) 0.006(3) 0.001(3) -0.006(3)
C26 0.025(5) 0.031(5) 0.026(5) 0.005(4) 0.005(4) -0.004(4)
C27 0.041(5) 0.025(5) 0.026(5) -0.002(4) -0.003(4) 0.005(4)
C28 0.041(6) 0.029(5) 0.038(5) 0.008(4) 0.002(4) 0.008(4)
C29 0.031(5) 0.021(5) 0.040(5) 0.008(4) 0.000(4) 0.010(4)
C30 0.041(6) 0.029(6) 0.052(6) 0.013(5) -0.003(5) 0.008(4)
C31 0.040(6) 0.023(5) 0.067(7) 0.007(5) -0.018(5) 0.004(4)
C32 0.040(6) 0.032(6) 0.036(5) 0.003(4) -0.006(4) 0.007(4)
C33 0.037(5) 0.025(5) 0.037(5) 0.003(4) -0.001(4) 0.014(4)
C34 0.020(4) 0.028(5) 0.041(5) 0.008(4) 0.000(4) 0.009(4)
C35 0.040(6) 0.033(5) 0.031(5) 0.004(4) -0.003(4) 0.020(4)
N36 0.030(4) 0.029(4) 0.033(4) 0.009(3) 0.004(3) 0.013(3)
C37 0.027(5) 0.057(7) 0.038(6) 0.003(5) 0.007(4) 0.014(5)
C38 0.016(4) 0.046(6) 0.034(5) -0.003(4) 0.002(4) 0.008(4)
N39 0.019(4) 0.032(4) 0.029(4) 0.004(3) -0.001(3) 0.002(3)
C40 0.021(5) 0.040(6) 0.030(5) 0.010(4) 0.003(4) 0.007(4)
C41 0.022(5) 0.034(5) 0.038(5) 0.012(4) 0.002(4) 0.007(4)
C42 0.021(5) 0.036(5) 0.037(5) 0.015(4) 0.002(4) -0.007(4)
C43 0.033(5) 0.028(5) 0.024(4) 0.009(4) 0.001(4) -0.008(4)
C44 0.034(5) 0.033(5) 0.033(5) 0.001(4) -0.002(4) -0.009(4)
C45 0.049(6) 0.027(5) 0.045(6) -0.007(4) 0.005(5) 0.000(4)
C46 0.032(5) 0.023(5) 0.048(6) 0.007(4) 0.002(4) -0.001(4)
C47 0.013(4) 0.026(5) 0.038(5) 0.012(4) -0.001(3) -0.011(3)
C48 0.026(5) 0.027(5) 0.026(5) 0.013(4) -0.001(4) 0.000(4)
C49 0.022(5) 0.033(5) 0.038(5) 0.012(4) -0.001(4) -0.001(4)
N50 0.022(4) 0.033(4) 0.025(4) 0.000(3) -0.003(3) 0.000(3)
C51 0.023(5) 0.038(5) 0.024(4) 0.005(4) -0.005(4) 0.005(4)
C52 0.024(5) 0.047(6) 0.019(4) -0.001(4) 0.001(3) -0.002(4)
N53 0.025(4) 0.026(4) 0.028(4) -0.008(3) -0.009(3) -0.001(3)
C54 0.025(5) 0.028(5) 0.033(5) 0.002(4) -0.009(4) -0.006(4)
C55 0.023(5) 0.030(5) 0.027(5) 0.004(4) -0.005(4) -0.005(4)
C56 0.039(5) 0.026(5) 0.040(5) -0.007(4) 0.000(4) -0.007(4)
N57 0.035(4) 0.024(4) 0.028(4) 0.001(3) 0.000(3) 0.002(3)
N58 0.032(5) 0.024(4) 0.031(4) 0.005(3) -0.001(3) -0.002(3)
N59 0.034(5) 0.037(5) 0.035(5) -0.005(4) 0.000(4) 0.005(4)
N60 0.020(4) 0.040(5) 0.024(4) 0.003(3) -0.005(3) -0.002(3)
C61 0.019(4) 0.023(5) 0.031(5) 0.001(4) -0.004(3) 0.004(3)
C62 0.027(5) 0.038(6) 0.035(5) 0.003(4) -0.017(4) 0.005(4)
C63 0.028(5) 0.020(5) 0.048(6) -0.005(4) -0.014(4) 0.004(4)
C64 0.012(4) 0.035(5) 0.055(6) -0.001(5) -0.002(4) -0.001(4)
C65 0.015(4) 0.030(5) 0.040(5) 0.007(4) -0.005(4) -0.004(4)
C66 0.017(4) 0.030(5) 0.038(5) -0.002(4) -0.005(4) 0.006(4)
C67 0.016(4) 0.026(5) 0.046(6) 0.005(4) 0.010(4) 0.002(3)
N68 0.023(4) 0.030(4) 0.029(4) 0.000(3) 0.012(3) 0.000(3)
C69 0.031(5) 0.042(6) 0.037(5) -0.001(4) 0.009(4) 0.004(4)
C70 0.060(6) 0.021(5) 0.024(5) 0.001(4) 0.023(4) 0.006(4)
N71 0.039(4) 0.031(4) 0.020(4) -0.002(3) 0.001(3) 0.004(3)
C72 0.028(5) 0.029(5) 0.030(5) -0.011(4) 0.003(4) 0.008(4)
C73 0.030(5) 0.028(5) 0.029(5) -0.006(4) 0.003(4) 0.002(4)
C74 0.055(6) 0.020(5) 0.029(5) -0.001(4) -0.012(4) 0.003(4)
C75 0.039(5) 0.024(5) 0.034(5) -0.003(4) -0.010(4) -0.006(4)
C76 0.050(7) 0.043(6) 0.030(5) -0.006(4) -0.007(5) -0.014(5)
C77 0.036(6) 0.063(8) 0.043(6) -0.013(5) -0.003(5) -0.013(5)
C78 0.033(5) 0.058(7) 0.030(5) -0.007(5) -0.011(4) -0.004(5)
C79 0.027(5) 0.045(6) 0.019(4) 0.000(4) -0.010(4) 0.000(4)
C80 0.039(5) 0.036(5) 0.015(4) 0.003(4) -0.011(4) 0.002(4)
C81 0.029(5) 0.038(6) 0.028(5) 0.007(4) -0.006(4) 0.005(4)
N82 0.031(4) 0.019(4) 0.022(4) 0.005(3) 0.001(3) 0.003(3)
C83 0.029(5) 0.032(5) 0.027(5) 0.005(4) 0.004(4) 0.008(4)
C84 0.029(5) 0.019(4) 0.028(5) 0.002(4) 0.010(4) 0.002(3)
N85 0.029(4) 0.024(4) 0.022(4) 0.003(3) -0.005(3) 0.006(3)
C86 0.023(4) 0.025(5) 0.026(4) 0.001(4) -0.005(4) -0.001(3)
C87 0.026(4) 0.021(4) 0.020(4) -0.002(3) -0.001(3) 0.001(3)
C88 0.028(5) 0.030(5) 0.033(5) 0.002(4) 0.000(4) -0.005(4)
C89 0.028(5) 0.017(4) 0.031(5) -0.013(4) -0.007(4) 0.001(3)
C90 0.035(5) 0.022(5) 0.031(5) -0.006(4) -0.005(4) -0.007(4)
C91 0.029(5) 0.040(6) 0.031(5) -0.007(4) -0.012(4) 0.002(4)
C92 0.043(6) 0.030(5) 0.018(4) -0.002(4) -0.007(4) 0.003(4)
C93 0.024(4) 0.019(4) 0.025(4) -0.003(3) 0.001(3) 0.006(3)
C94 0.020(4) 0.025(5) 0.017(4) -0.012(3) -0.003(3) 0.003(3)
C95 0.039(5) 0.031(5) 0.024(5) -0.001(4) -0.003(4) 0.009(4)
N96 0.025(4) 0.033(4) 0.022(4) 0.002(3) 0.004(3) 0.011(3)
C97 0.032(5) 0.043(6) 0.032(5) 0.012(4) 0.016(4) 0.013(4)
C98 0.018(5) 0.036(6) 0.048(6) 0.016(5) 0.005(4) 0.004(4)
N99 0.023(4) 0.030(4) 0.029(4) 0.013(3) 0.003(3) -0.003(3)
C100 0.021(4) 0.024(5) 0.026(4) 0.011(4) 0.007(3) 0.006(3)
C101 0.014(4) 0.029(5) 0.025(4) 0.003(4) 0.004(3) 0.000(3)
C102 0.020(5) 0.035(5) 0.046(6) 0.008(4) -0.007(4) 0.001(4)
C103 0.012(4) 0.037(5) 0.039(5) 0.012(4) -0.007(4) -0.013(4)
C104 0.037(6) 0.047(7) 0.047(6) 0.015(5) -0.020(5) -0.013(5)
C105 0.056(7) 0.067(8) 0.033(6) -0.002(6) -0.017(5) -0.005(6)
C106 0.035(6) 0.056(7) 0.032(5) -0.003(5) 0.000(4) -0.010(5)
C107 0.020(4) 0.041(6) 0.030(5) 0.003(4) 0.005(4) -0.013(4)
C108 0.020(4) 0.031(5) 0.032(5) 0.006(4) 0.002(4) -0.008(4)
C109 0.028(5) 0.028(5) 0.045(6) -0.003(4) 0.008(4) -0.006(4)
N110 0.020(4) 0.034(4) 0.031(4) -0.002(3) 0.003(3) -0.003(3)
C111 0.027(5) 0.028(5) 0.030(5) -0.007(4) -0.001(4) 0.000(4)
C112 0.032(5) 0.026(5) 0.025(5) 0.005(4) 0.012(4) 0.001(4)
N113 0.025(4) 0.024(4) 0.018(3) 0.005(3) -0.004(3) -0.002(3)
C114 0.018(4) 0.037(5) 0.021(4) 0.001(4) 0.002(3) -0.007(4)
C115 0.025(5) 0.029(5) 0.028(5) 0.006(4) 0.004(4) 0.002(4)
C116 0.035(5) 0.033(5) 0.026(5) 0.001(4) -0.006(4) 0.002(4)
N117 0.027(4) 0.029(4) 0.029(4) -0.002(3) 0.010(3) -0.007(3)
N118 0.028(4) 0.036(5) 0.042(5) -0.005(4) 0.008(4) -0.002(4)
N119 0.025(4) 0.035(5) 0.026(4) 0.003(3) 0.000(3) 0.004(3)
N120 0.029(4) 0.032(5) 0.026(4) 0.001(3) 0.005(3) 0.003(3)
I121 0.0260(3) 0.0317(3) 0.0335(3) 0.0131(3) 0.0015(2) 0.0004(2)
C122 0.028(5) 0.025(5) 0.037(5) 0.012(4) 0.002(4) -0.003(4)
C123 0.037(5) 0.030(5) 0.024(5) 0.016(4) -0.003(4) 0.006(4)
F124 0.033(3) 0.055(4) 0.032(3) 0.016(3) -0.008(2) -0.005(3)
C125 0.022(5) 0.031(5) 0.035(5) 0.011(4) 0.000(4) -0.005(4)
F126 0.026(3) 0.050(4) 0.045(3) 0.016(3) -0.006(2) -0.014(2)
C127 0.029(5) 0.021(5) 0.032(5) 0.007(4) 0.006(4) 0.002(4)
I128 0.0250(3) 0.0304(3) 0.0344(3) 0.0071(3) 0.0052(2) -0.0009(2)
C129 0.029(5) 0.028(5) 0.026(5) -0.002(4) 0.003(4) 0.002(4)
F130 0.036(3) 0.034(3) 0.025(3) -0.002(2) 0.007(2) 0.001(2)
C131 0.022(5) 0.017(5) 0.044(5) 0.006(4) 0.007(4) 0.006(3)
F132 0.027(3) 0.027(3) 0.044(3) -0.003(2) 0.007(2) -0.002(2)
O133 0.096(8) 0.100(8) 0.092(8) -0.021(6) -0.003(6) 0.036(7)
C134 0.071(11) 0.138(17) 0.135(16) -0.035(13) -0.029(11) 0.004(10)
C1A 0.076(10) 0.089(11) 0.073(9) 0.010(8) -0.001(7) 0.023(8)
Cl2A 0.097(3) 0.095(3) 0.082(3) 0.004(2) 0.012(2) 0.023(2)
Cl3A 0.110(4) 0.084(3) 0.182(5) 0.031(3) 0.008(3) 0.025(3)
Cl4A 0.113(4) 0.157(5) 0.199(6) 0.050(5) 0.021(4) -0.023(4)
C1B 0.053(7) 0.046(7) 0.048(6) 0.006(5) 0.007(5) 0.000(5)
Cl2B 0.089(2) 0.0418(16) 0.0532(17) -0.0016(13) -0.0200(16) 0.0038(15)
Cl3B 0.145(4) 0.119(4) 0.127(4) -0.060(3) 0.095(3) -0.044(3)
Cl4B 0.064(2) 0.083(2) 0.076(2) 0.0235(19) 0.0051(17) -0.0222(17)

loop_
_atom_type_symbol
_atom_type_description
_atom_type_scat_dispersion_real
_atom_type_scat_dispersion_imag
_atom_type_scat_source
C C 0.0033 0.0016 'International Tables Vol C Tables 4.2.6.8 and 6.1.1.4'
H H 0 0 'International Tables Vol C Tables 4.2.6.8 and 6.1.1.4'
N N 0.0061 0.0033 'International Tables Vol C Tables 4.2.6.8 and 6.1.1.4'
F F 0.0171 0.0103 'International Tables Vol C Tables 4.2.6.8 and 6.1.1.4'
I I -0.4742 1.8119 'International Tables Vol C Tables 4.2.6.8 and 6.1.1.4'
Cl Cl 0.1484 0.1585 'International Tables Vol C Tables 4.2.6.8 and 6.1.1.4'
O O 0.0106 0.006 'International Tables Vol C Tables 4.2.6.8 and 6.1.1.4'

loop_
_geom_angle_atom_site_label_1
_geom_angle_atom_site_label_2
_geom_angle_atom_site_label_3
_geom_angle
_geom_angle_site_symmetry_3
C6 C1 C2 119.7(8) .
C6 C1 C56 122.0(8) .
C2 C1 C56 118.3(8) .
C3 C2 C1 119.9(9) .
C3 C2 H2 120.1 .
C1 C2 H2 120.1 .
C2 C3 C4 120.5(9) .
C2 C3 H3 119.8 .
C4 C3 H3 119.8 .
C3 C4 C5 121.2(9) .
C3 C4 H4 119.4 .
C5 C4 H4 119.4 .
C6 C5 C4 118.1(9) .
C6 C5 C7 121.8(8) .
C4 C5 C7 120.1(8) .
C1 C6 C5 120.7(8) .
C1 C6 N57 119.6(8) .
C5 C6 N57 119.7(8) .
N8 C7 C5 113.5(7) .
N8 C7 H7A 108.9 .
C5 C7 H7A 108.9 .
N8 C7 H7B 108.9 .
C5 C7 H7B 108.9 .
H7A C7 H7B 107.7 .
C9 N8 C13 108.9(7) .
C9 N8 C7 110.4(7) .
C13 N8 C7 111.8(7) .
N8 C9 C10 111.0(7) .
N8 C9 H9A 109.4 .
C10 C9 H9A 109.4 .
N8 C9 H9B 109.4 .
C10 C9 H9B 109.4 .
H9A C9 H9B 108 .
N11 C10 C9 111.8(7) .
N11 C10 H10A 109.3 .
C9 C10 H10A 109.3 .
N11 C10 H10B 109.3 .
C9 C10 H10B 109.3 .
H10A C10 H10B 107.9 .
C14 N11 C10 110.9(7) .
C14 N11 C12 112.2(7) .
C10 N11 C12 108.1(6) .
N11 C12 C13 111.0(7) .
N11 C12 H12A 109.4 .
C13 C12 H12A 109.4 .
N11 C12 H12B 109.4 .
C13 C12 H12B 109.4 .
H12A C12 H12B 108 .
N8 C13 C12 110.1(7) .
N8 C13 H13A 109.6 .
C12 C13 H13A 109.6 .
N8 C13 H13B 109.6 .
C12 C13 H13B 109.6 .
H13A C13 H13B 108.2 .
N11 C14 C15 113.4(7) .
N11 C14 H14A 108.9 .
C15 C14 H14A 108.9 .
N11 C14 H14B 108.9 .
C15 C14 H14B 108.9 .
H14A C14 H14B 107.7 .
C16 C15 C20 119.1(8) .
C16 C15 C14 120.3(8) .
C20 C15 C14 120.5(8) .
C17 C16 C15 121.7(9) .
C17 C16 H16 119.2 .
C15 C16 H16 119.2 .
C16 C17 C18 118.4(9) .
C16 C17 H17 120.8 .
C18 C17 H17 120.8 .
C17 C18 C19 122.5(9) .
C17 C18 H18 118.7 .
C19 C18 H18 118.7 .
C18 C19 C20 118.3(8) .
C18 C19 C21 119.0(9) .
C20 C19 C21 122.7(8) .
N58 C20 C19 120.3(8) .
N58 C20 C15 119.8(8) .
C19 C20 C15 119.9(8) .
N22 C21 C19 114.8(7) .
N22 C21 H21A 108.6 .
C19 C21 H21A 108.6 .
N22 C21 H21B 108.6 .
C19 C21 H21B 108.6 .
H21A C21 H21B 107.6 .
C27 N22 C21 111.5(7) .
C27 N22 C23 108.7(7) .
C21 N22 C23 109.8(7) .
N22 C23 C24 111.1(7) .
N22 C23 H23A 109.4 .
C24 C23 H23A 109.4 .
N22 C23 H23B 109.4 .
C24 C23 H23B 109.4 .
H23A C23 H23B 108 .
N25 C24 C23 110.3(7) .
N25 C24 H24A 109.6 .
C23 C24 H24A 109.6 .
N25 C24 H24B 109.6 .
C23 C24 H24B 109.6 .
H24A C24 H24B 108.1 .
C24 N25 C28 110.5(7) .
C24 N25 C26 110.6(7) .
C28 N25 C26 111.9(7) .
N25 C26 C27 109.9(7) .
N25 C26 H26A 109.7 .
C27 C26 H26A 109.7 .
N25 C26 H26B 109.7 .
C27 C26 H26B 109.7 .
H26A C26 H26B 108.2 .
N22 C27 C26 110.0(7) .
N22 C27 H27A 109.7 .
C26 C27 H27A 109.7 .
N22 C27 H27B 109.7 .
C26 C27 H27B 109.7 .
H27A C27 H27B 108.2 .
N25 C28 C29 112.1(7) .
N25 C28 H28A 109.2 .
C29 C28 H28A 109.2 .
N25 C28 H28B 109.2 .
C29 C28 H28B 109.2 .
H28A C28 H28B 107.9 .
C30 C29 C34 119.2(9) .
C30 C29 C28 119.8(9) .
C34 C29 C28 120.9(8) .
C29 C30 C31 120.9(10) .
C29 C30 H30 119.6 .
C31 C30 H30 119.6 .
C32 C31 C30 119.5(9) .
C32 C31 H31 120.3 .
C30 C31 H31 120.3 .
C33 C32 C31 121.3(9) .
C33 C32 H32 119.3 .
C31 C32 H32 119.3 .
C32 C33 C34 119.7(9) .
C32 C33 C35 120.1(9) .
C34 C33 C35 120.2(8) .
N59 C34 C33 121.2(8) .
N59 C34 C29 119.4(8) .
C33 C34 C29 119.4(9) .
N36 C35 C33 114.1(7) .
N36 C35 H35A 108.7 .
C33 C35 H35A 108.7 .
N36 C35 H35B 108.7 .
C33 C35 H35B 108.7 .
H35A C35 H35B 107.6 .
C35 N36 C37 112.0(7) .
C35 N36 C41 111.1(7) .
C37 N36 C41 110.0(7) .
N36 C37 C38 110.6(8) .
N36 C37 H37A 109.5 .
C38 C37 H37A 109.5 .
N36 C37 H37B 109.5 .
C38 C37 H37B 109.5 .
H37A C37 H37B 108.1 .
N39 C38 C37 110.1(7) .
N39 C38 H38A 109.6 .
C37 C38 H38A 109.6 .
N39 C38 H38B 109.6 .
C37 C38 H38B 109.6 .
H38A C38 H38B 108.2 .
C42 N39 C38 110.8(7) .
C42 N39 C40 113.0(7) .
C38 N39 C40 108.2(7) .
N39 C40 C41 109.7(7) .
N39 C40 H40A 109.7 .
C41 C40 H40A 109.7 .
N39 C40 H40B 109.7 .
C41 C40 H40B 109.7 .
H40A C40 H40B 108.2 .
N36 C41 C40 108.9(7) .
N36 C41 H41A 109.9 .
C40 C41 H41A 109.9 .
N36 C41 H41B 109.9 .
C40 C41 H41B 109.9 .
H41A C41 H41B 108.3 .
N39 C42 C43 115.0(7) .
N39 C42 H42A 108.5 .
C43 C42 H42A 108.5 .
N39 C42 H42B 108.5 .
C43 C42 H42B 108.5 .
H42A C42 H42B 107.5 .
C44 C43 C48 119.7(8) .
C44 C43 C42 120.7(8) .
C48 C43 C42 119.6(8) .
C43 C44 C45 122.1(9) .
C43 C44 H44 118.9 .
C45 C44 H44 118.9 .
C44 C45 C46 117.8(9) .
C44 C45 H45 121.1 .
C46 C45 H45 121.1 .
C47 C46 C45 122.3(9) .
C47 C46 H46 118.9 .
C45 C46 H46 118.9 .
C46 C47 C48 118.1(8) .
C46 C47 C49 120.1(8) .
C48 C47 C49 121.8(8) .
C43 C48 N60 121.3(8) .
C43 C48 C47 119.9(8) .
N60 C48 C47 118.9(8) .
N50 C49 C47 114.4(7) .
N50 C49 H49A 108.7 .
C47 C49 H49A 108.7 .
N50 C49 H49B 108.7 .
C47 C49 H49B 108.7 .
H49A C49 H49B 107.6 .
C51 N50 C55 108.9(7) .
C51 N50 C49 110.0(6) .
C55 N50 C49 113.2(7) .
N50 C51 C52 111.2(7) .
N50 C51 H51A 109.4 .
C52 C51 H51A 109.4 .
N50 C51 H51B 109.4 .
C52 C51 H51B 109.4 .
H51A C51 H51B 108 .
N53 C52 C51 111.8(7) .
N53 C52 H52A 109.3 .
C51 C52 H52A 109.3 .
N53 C52 H52B 109.3 .
C51 C52 H52B 109.3 .
H52A C52 H52B 107.9 .
C54 N53 C52 109.3(7) .
C54 N53 C56 111.9(7) .
C52 N53 C56 109.5(7) .
N53 C54 C55 110.0(7) .
N53 C54 H54A 109.7 .
C55 C54 H54A 109.7 .
N53 C54 H54B 109.7 .
C55 C54 H54B 109.7 .
H54A C54 H54B 108.2 .
N50 C55 C54 109.5(7) .
N50 C55 H55A 109.8 .
C54 C55 H55A 109.8 .
N50 C55 H55B 109.8 .
C54 C55 H55B 109.8 .
H55A C55 H55B 108.2 .
N53 C56 C1 114.0(7) .
N53 C56 H56A 108.8 .
C1 C56 H56A 108.8 .
N53 C56 H56B 108.8 .
C1 C56 H56B 108.8 .
H56A C56 H56B 107.6 .
C6 N57 H257 104(6) .
C6 N57 H357 114(6) .
H257 N57 H357 117(9) .
C20 N58 H258 120(6) .
C20 N58 H358 118(6) .
H258 N58 H358 112(9) .
C34 N59 H259 114(7) .
C34 N59 H359 105(7) .
H259 N59 H359 111(10) .
C48 N60 H260 113(6) .
C48 N60 H360 113(6) .
H260 N60 H360 117(9) .
C66 C61 C62 118.8(8) .
C66 C61 C116 123.1(8) .
C62 C61 C116 118.0(8) .
C63 C62 C61 120.2(9) .
C63 C62 H62 119.9 .
C61 C62 H62 119.9 .
C62 C63 C64 120.0(8) .
C62 C63 H63 120 .
C64 C63 H63 120 .
C65 C64 C63 121.6(9) .
C65 C64 H64 119.2 .
C63 C64 H64 119.2 .
C64 C65 C66 117.8(9) .
C64 C65 C67 120.6(8) .
C66 C65 C67 121.6(8) .
C61 C66 C65 121.4(8) .
C61 C66 N117 119.3(8) .
C65 C66 N117 119.4(8) .
N68 C67 C65 112.4(6) .
N68 C67 H67A 109.1 .
C65 C67 H67A 109.1 .
N68 C67 H67B 109.1 .
C65 C67 H67B 109.1 .
H67A C67 H67B 107.8 .
C69 N68 C73 110.2(7) .
C69 N68 C67 111.0(6) .
C73 N68 C67 110.6(6) .
N68 C69 C70 109.9(7) .
N68 C69 H69A 109.7 .
C70 C69 H69A 109.7 .
N68 C69 H69B 109.7 .
C70 C69 H69B 109.7 .
H69A C69 H69B 108.2 .
N71 C70 C69 111.4(7) .
N71 C70 H70A 109.4 .
C69 C70 H70A 109.4 .
N71 C70 H70B 109.4 .
C69 C70 H70B 109.4 .
H70A C70 H70B 108 .
C74 N71 C70 110.3(7) .
C74 N71 C72 111.7(7) .
C70 N71 C72 109.3(6) .
N71 C72 C73 110.2(7) .
N71 C72 H72A 109.6 .
C73 C72 H72A 109.6 .
N71 C72 H72B 109.6 .
C73 C72 H72B 109.6 .
H72A C72 H72B 108.1 .
N68 C73 C72 108.7(7) .
N68 C73 H73A 110 .
C72 C73 H73A 110 .
N68 C73 H73B 110 .
C72 C73 H73B 110 .
H73A C73 H73B 108.3 .
N71 C74 C75 114.1(7) .
N71 C74 H74A 108.7 .
C75 C74 H74A 108.7 .
N71 C74 H74B 108.7 .
C75 C74 H74B 108.7 .
H74A C74 H74B 107.6 .
C76 C75 C80 118.3(9) .
C76 C75 C74 120.3(9) .
C80 C75 C74 121.4(8) .
C77 C76 C75 121.1(10) .
C77 C76 H76 119.5 .
C75 C76 H76 119.5 .
C76 C77 C78 119.7(10) .
C76 C77 H77 120.1 .
C78 C77 H77 120.1 .
C79 C78 C77 121.0(10) .
C79 C78 H78 119.5 .
C77 C78 H78 119.5 .
C78 C79 C80 119.3(9) .
C78 C79 C81 119.5(9) .
C80 C79 C81 121.1(8) .
C79 C80 N118 120.8(8) .
C79 C80 C75 120.5(9) .
N118 C80 C75 118.7(8) .
N82 C81 C79 115.1(7) .
N82 C81 H81A 108.5 .
C79 C81 H81A 108.5 .
N82 C81 H81B 108.5 .
C79 C81 H81B 108.5 .
H81A C81 H81B 107.5 .
C83 N82 C87 109.7(6) .
C83 N82 C81 108.3(6) .
C87 N82 C81 112.6(7) .
N82 C83 C84 112.6(7) .
N82 C83 H83A 109.1 .
C84 C83 H83A 109.1 .
N82 C83 H83B 109.1 .
C84 C83 H83B 109.1 .
H83A C83 H83B 107.8 .
N85 C84 C83 111.1(7) .
N85 C84 H84A 109.4 .
C83 C84 H84A 109.4 .
N85 C84 H84B 109.4 .
C83 C84 H84B 109.4 .
H84A C84 H84B 108 .
C86 N85 C84 108.9(6) .
C86 N85 C88 113.6(6) .
C84 N85 C88 111.1(7) .
N85 C86 C87 110.3(6) .
N85 C86 H86A 109.6 .
C87 C86 H86A 109.6 .
N85 C86 H86B 109.6 .
C87 C86 H86B 109.6 .
H86A C86 H86B 108.1 .
N82 C87 C86 110.6(7) .
N82 C87 H87A 109.5 .
C86 C87 H87A 109.5 .
N82 C87 H87B 109.5 .
C86 C87 H87B 109.5 .
H87A C87 H87B 108.1 .
N85 C88 C89 114.7(7) .
N85 C88 H88A 108.6 .
C89 C88 H88A 108.6 .
N85 C88 H88B 108.6 .
C89 C88 H88B 108.6 .
H88A C88 H88B 107.6 .
C90 C89 C94 118.6(8) .
C90 C89 C88 119.0(8) .
C94 C89 C88 122.4(7) .
C91 C90 C89 121.6(9) .
C91 C90 H90 119.2 .
C89 C90 H90 119.2 .
C90 C91 C92 119.1(8) .
C90 C91 H91 120.5 .
C92 C91 H91 120.5 .
C91 C92 C93 121.8(8) .
C91 C92 H92 119.1 .
C93 C92 H92 119.1 .
C92 C93 C94 118.0(8) .
C92 C93 C95 118.2(8) .
C94 C93 C95 123.8(7) .
N119 C94 C89 119.6(8) .
N119 C94 C93 119.7(7) .
C89 C94 C93 120.6(7) .
N96 C95 C93 114.3(7) .
N96 C95 H95A 108.7 .
C93 C95 H95A 108.7 .
N96 C95 H95B 108.7 .
C93 C95 H95B 108.7 .
H95A C95 H95B 107.6 .
C97 N96 C101 109.4(7) .
C97 N96 C95 107.8(7) .
C101 N96 C95 112.3(6) .
N96 C97 C98 110.6(7) .
N96 C97 H97A 109.5 .
C98 C97 H97A 109.5 .
N96 C97 H97B 109.5 .
C98 C97 H97B 109.5 .
H97A C97 H97B 108.1 .
N99 C98 C97 111.6(7) .
N99 C98 H98A 109.3 .
C97 C98 H98A 109.3 .
N99 C98 H98B 109.3 .
C97 C98 H98B 109.3 .
H98A C98 H98B 108 .
C102 N99 C98 109.9(7) .
C102 N99 C100 113.4(7) .
C98 N99 C100 109.4(7) .
N99 C100 C101 109.3(6) .
N99 C100 H10C 109.8 .
C101 C100 H10C 109.8 .
N99 C100 H10D 109.8 .
C101 C100 H10D 109.8 .
H10C C100 H10D 108.3 .
N96 C101 C100 110.7(6) .
N96 C101 H10E 109.5 .
C100 C101 H10E 109.5 .
N96 C101 H10F 109.5 .
C100 C101 H10F 109.5 .
H10E C101 H10F 108.1 .
N99 C102 C103 117.2(7) .
N99 C102 H10G 108 .
C103 C102 H10G 108 .
N99 C102 H10H 108 .
C103 C102 H10H 108 .
H10G C102 H10H 107.2 .
C104 C103 C108 118.3(9) .
C104 C103 C102 119.8(8) .
C108 C103 C102 121.7(8) .
C105 C104 C103 122.7(10) .
C105 C104 H104 118.7 .
C103 C104 H104 118.7 .
C104 C105 C106 118.9(9) .
C104 C105 H105 120.6 .
C106 C105 H105 120.6 .
C105 C106 C107 120.6(10) .
C105 C106 H106 119.7 .
C107 C106 H106 119.7 .
C108 C107 C106 119.6(9) .
C108 C107 C109 122.8(8) .
C106 C107 C109 117.5(9) .
C107 C108 C103 120.0(8) .
C107 C108 N120 120.2(8) .
C103 C108 N120 119.7(8) .
N110 C109 C107 115.2(7) .
N110 C109 H10I 108.5 .
C107 C109 H10I 108.5 .
N110 C109 H10J 108.5 .
C107 C109 H10J 108.5 .
H10I C109 H10J 107.5 .
C111 N110 C109 108.8(7) .
C111 N110 C115 109.6(6) .
C109 N110 C115 111.8(7) .
N110 C111 C112 110.9(7) .
N110 C111 H11A 109.5 .
C112 C111 H11A 109.5 .
N110 C111 H11B 109.5 .
C112 C111 H11B 109.5 .
H11A C111 H11B 108 .
N113 C112 C111 112.4(7) .
N113 C112 H11C 109.1 .
C111 C112 H11C 109.1 .
N113 C112 H11D 109.1 .
C111 C112 H11D 109.1 .
H11C C112 H11D 107.9 .
C114 N113 C112 108.0(6) .
C114 N113 C116 112.2(6) .
C112 N113 C116 108.1(6) .
N113 C114 C115 110.3(7) .
N113 C114 H11E 109.6 .
C115 C114 H11E 109.6 .
N113 C114 H11F 109.6 .
C115 C114 H11F 109.6 .
H11E C114 H11F 108.1 .
N110 C115 C114 109.0(7) .
N110 C115 H11G 109.9 .
C114 C115 H11G 109.9 .
N110 C115 H11H 109.9 .
C114 C115 H11H 109.9 .
H11G C115 H11H 108.3 .
N113 C116 C61 113.8(7) .
N113 C116 H11I 108.8 .
C61 C116 H11I 108.8 .
N113 C116 H11J 108.8 .
C61 C116 H11J 108.8 .
H11I C116 H11J 107.7 .
C66 N117 H217 111(7) .
C66 N117 H317 111(6) .
H217 N117 H317 125(9) .
C80 N118 H218 125(7) .
C80 N118 H318 114(7) .
H218 N118 H318 113(10) .
C94 N119 H219 115(6) .
C94 N119 H319 121(6) .
H219 N119 H319 114(9) .
C108 N120 H220 113(6) .
C108 N120 H320 102(6) .
H220 N120 H320 122(9) .
C122 I121 N120 169.2(3) 3_667
C131 C122 C123 115.9(8) .
C131 C122 I121 123.0(6) .
C123 C122 I121 120.8(7) .
F124 C123 C125 118.7(8) .
F124 C123 C122 119.4(8) .
C125 C123 C122 121.8(8) .
C123 C125 F126 118.6(8) .
C123 C125 C127 122.4(8) .
F126 C125 C127 119.0(7) .
C125 C127 C129 116.9(8) .
C125 C127 I128 122.3(6) .
C129 C127 I128 120.7(6) .
C127 I128 N60 175.6(3) 1_655
F130 C129 C131 119.0(8) .
F130 C129 C127 120.9(8) .
C131 C129 C127 120.2(8) .
F132 C131 C122 120.5(7) .
F132 C131 C129 116.8(8) .
C122 C131 C129 122.8(8) .
C134 O133 H133 109.5 .
O133 C134 H13C 109.5 .
O133 C134 H13D 109.5 .
H13C C134 H13D 109.5 .
O133 C134 H13E 109.5 .
H13C C134 H13E 109.5 .
H13D C134 H13E 109.5 .
Cl3A C1A Cl2A 114.6(9) .
Cl3A C1A Cl4A 107.1(8) .
Cl2A C1A Cl4A 105.6(7) .
Cl3A C1A H1A 109.8 .
Cl2A C1A H1A 109.8 .
Cl4A C1A H1A 109.8 .
Cl4B C1B Cl3B 113.0(6) .
Cl4B C1B Cl2B 110.3(6) .
Cl3B C1B Cl2B 110.2(6) .
Cl4B C1B H1B 107.7 .
Cl3B C1B H1B 107.7 .
Cl2B C1B H1B 107.7 .

loop_
_geom_bond_atom_site_label_1
_geom_bond_atom_site_label_2
_geom_bond_distance
_geom_bond_site_symmetry_2
C1 C6 1.392(12) .
C1 C2 1.406(12) .
C1 C56 1.525(13) .
C2 C3 1.365(14) .
C2 H2 0.95 .
C3 C4 1.386(15) .
C3 H3 0.95 .
C4 C5 1.398(13) .
C4 H4 0.95 .
C5 C6 1.397(12) .
C5 C7 1.520(13) .
C6 N57 1.406(11) .
C7 N8 1.476(11) .
C7 H7A 0.99 .
C7 H7B 0.99 .
N8 C9 1.465(12) .
N8 C13 1.473(10) .
C9 C10 1.502(13) .
C9 H9A 0.99 .
C9 H9B 0.99 .
C10 N11 1.463(11) .
C10 H10A 0.99 .
C10 H10B 0.99 .
N11 C14 1.460(11) .
N11 C12 1.469(10) .
C12 C13 1.501(11) .
C12 H12A 0.99 .
C12 H12B 0.99 .
C13 H13A 0.99 .
C13 H13B 0.99 .
C14 C15 1.512(12) .
C14 H14A 0.99 .
C14 H14B 0.99 .
C15 C16 1.388(13) .
C15 C20 1.418(12) .
C16 C17 1.374(14) .
C16 H16 0.95 .
C17 C18 1.388(14) .
C17 H17 0.95 .
C18 C19 1.389(13) .
C18 H18 0.95 .
C19 C20 1.396(12) .
C19 C21 1.509(12) .
C20 N58 1.388(11) .
C21 N22 1.472(11) .
C21 H21A 0.99 .
C21 H21B 0.99 .
N22 C27 1.469(11) .
N22 C23 1.482(11) .
C23 C24 1.513(13) .
C23 H23A 0.99 .
C23 H23B 0.99 .
C24 N25 1.463(11) .
C24 H24A 0.99 .
C24 H24B 0.99 .
N25 C28 1.473(11) .
N25 C26 1.474(10) .
C26 C27 1.502(12) .
C26 H26A 0.99 .
C26 H26B 0.99 .
C27 H27A 0.99 .
C27 H27B 0.99 .
C28 C29 1.529(13) .
C28 H28A 0.99 .
C28 H28B 0.99 .
C29 C30 1.386(13) .
C29 C34 1.418(12) .
C30 C31 1.388(14) .
C30 H30 0.95 .
C31 C32 1.388(14) .
C31 H31 0.95 .
C32 C33 1.371(13) .
C32 H32 0.95 .
C33 C34 1.408(13) .
C33 C35 1.519(13) .
C34 N59 1.404(12) .
C35 N36 1.454(11) .
C35 H35A 0.99 .
C35 H35B 0.99 .
N36 C37 1.458(12) .
N36 C41 1.473(10) .
C37 C38 1.494(13) .
C37 H37A 0.99 .
C37 H37B 0.99 .
C38 N39 1.476(10) .
C38 H38A 0.99 .
C38 H38B 0.99 .
N39 C42 1.457(11) .
N39 C40 1.484(11) .
C40 C41 1.504(13) .
C40 H40A 0.99 .
C40 H40B 0.99 .
C41 H41A 0.99 .
C41 H41B 0.99 .
C42 C43 1.519(12) .
C42 H42A 0.99 .
C42 H42B 0.99 .
C43 C44 1.362(13) .
C43 C48 1.398(12) .
C44 C45 1.381(13) .
C44 H44 0.95 .
C45 C46 1.395(13) .
C45 H45 0.95 .
C46 C47 1.379(13) .
C46 H46 0.95 .
C47 C48 1.411(11) .
C47 C49 1.495(12) .
C48 N60 1.404(11) .
C49 N50 1.470(11) .
C49 H49A 0.99 .
C49 H49B 0.99 .
N50 C51 1.463(10) .
N50 C55 1.466(10) .
C51 C52 1.504(12) .
C51 H51A 0.99 .
C51 H51B 0.99 .
C52 N53 1.473(11) .
C52 H52A 0.99 .
C52 H52B 0.99 .
N53 C54 1.473(10) .
N53 C56 1.475(11) .
C54 C55 1.508(12) .
C54 H54A 0.99 .
C54 H54B 0.99 .
C55 H55A 0.99 .
C55 H55B 0.99 .
C56 H56A 0.99 .
C56 H56B 0.99 .
N57 H257 0.88(2) .
N57 H357 0.86(2) .
N58 H258 0.85(2) .
N58 H358 0.85(2) .
N59 H259 0.85(2) .
N59 H359 0.86(2) .
N60 H260 0.85(2) .
N60 H360 0.85(2) .
C61 C66 1.392(12) .
C61 C62 1.400(12) .
C61 C116 1.505(12) .
C62 C63 1.385(13) .
C62 H62 0.95 .
C63 C64 1.386(13) .
C63 H63 0.95 .
C64 C65 1.378(12) .
C64 H64 0.95 .
C65 C66 1.414(12) .
C65 C67 1.504(12) .
C66 N117 1.414(11) .
C67 N68 1.488(11) .
C67 H67A 0.99 .
C67 H67B 0.99 .
N68 C69 1.467(11) .
N68 C73 1.473(10) .
C69 C70 1.507(13) .
C69 H69A 0.99 .
C69 H69B 0.99 .
C70 N71 1.475(11) .
C70 H70A 0.99 .
C70 H70B 0.99 .
N71 C74 1.472(11) .
N71 C72 1.478(11) .
C72 C73 1.511(11) .
C72 H72A 0.99 .
C72 H72B 0.99 .
C73 H73A 0.99 .
C73 H73B 0.99 .
C74 C75 1.515(13) .
C74 H74A 0.99 .
C74 H74B 0.99 .
C75 C76 1.382(13) .
C75 C80 1.412(12) .
C76 C77 1.376(15) .
C76 H76 0.95 .
C77 C78 1.377(15) .
C77 H77 0.95 .
C78 C79 1.376(13) .
C78 H78 0.95 .
C79 C80 1.383(13) .
C79 C81 1.493(13) .
C80 N118 1.399(12) .
C81 N82 1.479(10) .
C81 H81A 0.99 .
C81 H81B 0.99 .
N82 C83 1.450(11) .
N82 C87 1.473(10) .
C83 C84 1.518(12) .
C83 H83A 0.99 .
C83 H83B 0.99 .
C84 N85 1.464(10) .
C84 H84A 0.99 .
C84 H84B 0.99 .
N85 C86 1.460(10) .
N85 C88 1.485(10) .
C86 C87 1.514(10) .
C86 H86A 0.99 .
C86 H86B 0.99 .
C87 H87A 0.99 .
C87 H87B 0.99 .
C88 C89 1.517(12) .
C88 H88A 0.99 .
C88 H88B 0.99 .
C89 C90 1.394(11) .
C89 C94 1.396(12) .
C90 C91 1.377(12) .
C90 H90 0.95 .
C91 C92 1.381(13) .
C91 H91 0.95 .
C92 C93 1.391(11) .
C92 H92 0.95 .
C93 C94 1.416(11) .
C93 C95 1.501(12) .
C94 N119 1.385(10) .
C95 N96 1.493(11) .
C95 H95A 0.99 .
C95 H95B 0.99 .
N96 C97 1.464(11) .
N96 C101 1.469(10) .
C97 C98 1.526(13) .
C97 H97A 0.99 .
C97 H97B 0.99 .
C98 N99 1.470(11) .
C98 H98A 0.99 .
C98 H98B 0.99 .
N99 C102 1.466(11) .
N99 C100 1.470(10) .
C100 C101 1.516(11) .
C100 H10C 0.99 .
C100 H10D 0.99 .
C101 H10E 0.99 .
C101 H10F 0.99 .
C102 C103 1.489(13) .
C102 H10G 0.99 .
C102 H10H 0.99 .
C103 C104 1.392(13) .
C103 C108 1.406(12) .
C104 C105 1.367(15) .
C104 H104 0.95 .
C105 C106 1.389(15) .
C105 H105 0.95 .
C106 C107 1.403(12) .
C106 H106 0.95 .
C107 C108 1.392(13) .
C107 C109 1.509(13) .
C108 N120 1.415(11) .
C109 N110 1.484(11) .
C109 H10I 0.99 .
C109 H10J 0.99 .
N110 C111 1.461(11) .
N110 C115 1.485(11) .
C111 C112 1.508(12) .
C111 H11A 0.99 .
C111 H11B 0.99 .
C112 N113 1.475(10) .
C112 H11C 0.99 .
C112 H11D 0.99 .
N113 C114 1.464(10) .
N113 C116 1.478(10) .
C114 C115 1.503(11) .
C114 H11E 0.99 .
C114 H11F 0.99 .
C115 H11G 0.99 .
C115 H11H 0.99 .
C116 H11I 0.99 .
C116 H11J 0.99 .
N117 H217 0.84(2) .
N117 H317 0.85(2) .
N118 H218 0.85(2) .
N118 H318 0.85(2) .
N119 H219 0.85(2) .
N119 H319 0.85(2) .
N120 H220 0.84(2) .
N120 H320 0.84(2) .
I121 C122 2.099(9) .
I121 N120 2.993(7) 3_667
C122 C131 1.383(12) .
C122 C123 1.387(12) .
C123 F124 1.357(10) .
C123 C125 1.358(12) .
C125 F126 1.359(9) .
C125 C127 1.383(12) .
C127 C129 1.388(12) .
C127 I128 2.115(8) .
I128 N60 2.947(7) 1_655
C129 F130 1.353(9) .
C129 C131 1.384(12) .
C131 F132 1.358(10) .
O133 C134 1.418(17) .
O133 H133 0.84 .
C134 H13C 0.98 .
C134 H13D 0.98 .
C134 H13E 0.98 .
C1A Cl3A 1.691(15) .
C1A Cl2A 1.709(14) .
C1A Cl4A 1.838(15) .
C1A H1A 1 .
C1B Cl4B 1.722(11) .
C1B Cl3B 1.725(11) .
C1B Cl2B 1.786(11) .
C1B H1B 1 .

loop_
_geom_hbond_atom_site_label_D
_geom_hbond_atom_site_label_H
_geom_hbond_atom_site_label_A
_geom_hbond_distance_DH
_geom_hbond_distance_HA
_geom_hbond_distance_DA
_geom_hbond_angle_DHA
N57 H257 N8 0.88(2) 2.13(5) 2.916(10) 149(8)
N57 H357 N53 0.86(2) 2.30(7) 2.969(11) 135(8)
N58 H258 N11 0.85(2) 2.34(7) 2.938(10) 127(8)
N58 H358 N22 0.85(2) 2.26(7) 2.898(10) 132(8)
N59 H259 N25 0.85(2) 2.27(7) 2.929(11) 134(8)
N59 H359 N36 0.86(2) 2.11(6) 2.875(11) 148(9)
N60 H260 N50 0.85(2) 2.20(6) 2.879(10) 137(8)
N60 H360 N39 0.85(2) 2.17(6) 2.853(9) 137(8)
N117 H217 N68 0.84(2) 2.23(7) 2.908(10) 137(8)
N117 H317 N113 0.85(2) 2.21(6) 2.918(10) 141(8)
N118 H218 N71 0.85(2) 2.36(8) 2.926(11) 124(8)
N118 H318 N82 0.85(2) 2.45(7) 3.097(11) 134(8)
N119 H219 N96 0.85(2) 2.17(6) 2.859(10) 137(8)
N119 H319 N85 0.85(2) 2.25(7) 2.869(10) 130(8)
N120 H220 N99 0.84(2) 2.22(6) 2.898(10) 138(8)
N120 H320 N110 0.84(2) 2.22(5) 2.985(10) 152(9)

loop_
_geom_torsion_atom_site_label_1
_geom_torsion_atom_site_label_2
_geom_torsion_atom_site_label_3
_geom_torsion_atom_site_label_4
_geom_torsion
_geom_torsion_site_symmetry_1
C6 C1 C2 C3 1.8(13) .
C56 C1 C2 C3 -177.0(8) .
C1 C2 C3 C4 -1.3(14) .
C2 C3 C4 C5 0.1(14) .
C3 C4 C5 C6 0.5(13) .
C3 C4 C5 C7 -179.5(8) .
C2 C1 C6 C5 -1.2(12) .
C56 C1 C6 C5 177.5(7) .
C2 C1 C6 N57 178.4(7) .
C56 C1 C6 N57 -2.8(12) .
C4 C5 C6 C1 0.0(12) .
C7 C5 C6 C1 -180.0(7) .
C4 C5 C6 N57 -179.6(7) .
C7 C5 C6 N57 0.4(12) .
C6 C5 C7 N8 53.0(11) .
C4 C5 C7 N8 -127.0(9) .
C5 C7 N8 C9 175.2(7) .
C5 C7 N8 C13 53.8(10) .
C13 N8 C9 C10 -56.9(9) .
C7 N8 C9 C10 179.9(7) .
N8 C9 C10 N11 58.0(9) .
C9 C10 N11 C14 179.3(7) .
C9 C10 N11 C12 -57.4(9) .
C14 N11 C12 C13 -178.7(7) .
C10 N11 C12 C13 58.8(9) .
C9 N8 C13 C12 58.2(9) .
C7 N8 C13 C12 -179.5(7) .
N11 C12 C13 N8 -60.5(9) .
C10 N11 C14 C15 171.1(7) .
C12 N11 C14 C15 50.2(9) .
N11 C14 C15 C16 -123.2(9) .
N11 C14 C15 C20 53.5(10) .
C20 C15 C16 C17 -1.9(14) .
C14 C15 C16 C17 175.0(9) .
C15 C16 C17 C18 -0.9(15) .
C16 C17 C18 C19 2.1(15) .
C17 C18 C19 C20 -0.4(14) .
C17 C18 C19 C21 179.8(9) .
C18 C19 C20 N58 178.6(8) .
C21 C19 C20 N58 -1.7(12) .
C18 C19 C20 C15 -2.4(12) .
C21 C19 C20 C15 177.3(8) .
C16 C15 C20 N58 -177.4(8) .
C14 C15 C20 N58 5.8(12) .
C16 C15 C20 C19 3.5(12) .
C14 C15 C20 C19 -173.3(8) .
C18 C19 C21 N22 132.0(9) .
C20 C19 C21 N22 -47.7(12) .
C19 C21 N22 C27 -55.1(10) .
C19 C21 N22 C23 -175.6(7) .
C27 N22 C23 C24 58.1(9) .
C21 N22 C23 C24 -179.8(7) .
N22 C23 C24 N25 -56.6(10) .
C23 C24 N25 C28 -179.3(7) .
C23 C24 N25 C26 56.3(9) .
C24 N25 C26 C27 -58.5(9) .
C28 N25 C26 C27 177.8(7) .
C21 N22 C27 C26 179.0(7) .
C23 N22 C27 C26 -59.9(9) .
N25 C26 C27 N22 60.7(9) .
C24 N25 C28 C29 -175.7(7) .
C26 N25 C28 C29 -52.1(10) .
N25 C28 C29 C30 124.1(9) .
N25 C28 C29 C34 -51.9(11) .
C34 C29 C30 C31 0.9(13) .
C28 C29 C30 C31 -175.1(8) .
C29 C30 C31 C32 2.0(14) .
C30 C31 C32 C33 -3.4(14) .
C31 C32 C33 C34 1.7(13) .
C31 C32 C33 C35 -177.0(8) .
C32 C33 C34 N59 -177.4(8) .
C35 C33 C34 N59 1.4(12) .
C32 C33 C34 C29 1.3(12) .
C35 C33 C34 C29 -180.0(7) .
C30 C29 C34 N59 176.1(8) .
C28 C29 C34 N59 -7.9(12) .
C30 C29 C34 C33 -2.6(12) .
C28 C29 C34 C33 173.5(8) .
C32 C33 C35 N36 -131.3(9) .
C34 C33 C35 N36 50.0(11) .
C33 C35 N36 C37 -176.4(7) .
C33 C35 N36 C41 60.2(10) .
C35 N36 C37 C38 177.3(7) .
C41 N36 C37 C38 -58.7(10) .
N36 C37 C38 N39 59.1(10) .
C37 C38 N39 C42 176.2(7) .
C37 C38 N39 C40 -59.4(9) .
C42 N39 C40 C41 -176.2(7) .
C38 N39 C40 C41 60.8(9) .
C35 N36 C41 C40 -176.2(7) .
C37 N36 C41 C40 59.2(10) .
N39 C40 C41 N36 -60.8(9) .
C38 N39 C42 C43 179.3(7) .
C40 N39 C42 C43 57.6(10) .
N39 C42 C43 C44 -133.0(9) .
N39 C42 C43 C48 47.6(11) .
C48 C43 C44 C45 -0.9(14) .
C42 C43 C44 C45 179.7(8) .
C43 C44 C45 C46 -1.1(14) .
C44 C45 C46 C47 0.7(14) .
C45 C46 C47 C48 1.6(13) .
C45 C46 C47 C49 -177.1(9) .
C44 C43 C48 N60 -174.9(8) .
C42 C43 C48 N60 4.4(12) .
C44 C43 C48 C47 3.3(12) .
C42 C43 C48 C47 -177.3(7) .
C46 C47 C48 C43 -3.6(12) .
C49 C47 C48 C43 175.1(8) .
C46 C47 C48 N60 174.7(8) .
C49 C47 C48 N60 -6.6(12) .
C46 C47 C49 N50 130.8(8) .
C48 C47 C49 N50 -47.9(11) .
C47 C49 N50 C51 -171.5(7) .
C47 C49 N50 C55 -49.5(10) .
C55 N50 C51 C52 57.9(9) .
C49 N50 C51 C52 -177.5(7) .
N50 C51 C52 N53 -55.8(9) .
C51 C52 N53 C54 55.0(9) .
C51 C52 N53 C56 177.8(7) .
C52 N53 C54 C55 -57.9(9) .
C56 N53 C54 C55 -179.4(7) .
C51 N50 C55 C54 -60.9(9) .
C49 N50 C55 C54 176.4(7) .
N53 C54 C55 N50 61.9(9) .
C54 N53 C56 C1 -51.9(10) .
C52 N53 C56 C1 -173.2(7) .
C6 C1 C56 N53 -54.5(11) .
C2 C1 C56 N53 124.3(8) .
C66 C61 C62 C63 0.3(12) .
C116 C61 C62 C63 178.1(8) .
C61 C62 C63 C64 3.4(13) .
C62 C63 C64 C65 -4.0(13) .
C63 C64 C65 C66 0.7(12) .
C63 C64 C65 C67 178.1(8) .
C62 C61 C66 C65 -3.7(12) .
C116 C61 C66 C65 178.6(8) .
C62 C61 C66 N117 176.7(7) .
C116 C61 C66 N117 -1.0(12) .
C64 C65 C66 C61 3.2(12) .
C67 C65 C66 C61 -174.2(7) .
C64 C65 C66 N117 -177.2(8) .
C67 C65 C66 N117 5.5(12) .
C64 C65 C67 N68 -125.8(8) .
C66 C65 C67 N68 51.5(11) .
C65 C67 N68 C69 176.2(7) .
C65 C67 N68 C73 53.6(9) .
C73 N68 C69 C70 -58.9(9) .
C67 N68 C69 C70 178.2(7) .
N68 C69 C70 N71 57.0(10) .
C69 C70 N71 C74 180.0(7) .
C69 C70 N71 C72 -56.7(9) .
C74 N71 C72 C73 -178.9(7) .
C70 N71 C72 C73 58.6(9) .
C69 N68 C73 C72 60.8(9) .
C67 N68 C73 C72 -176.1(7) .
N71 C72 C73 N68 -60.8(9) .
C70 N71 C74 C75 174.3(7) .
C72 N71 C74 C75 52.4(10) .
N71 C74 C75 C76 -124.1(9) .
N71 C74 C75 C80 56.3(11) .
C80 C75 C76 C77 3.5(14) .
C74 C75 C76 C77 -176.1(9) .
C75 C76 C77 C78 -0.8(15) .
C76 C77 C78 C79 -2.8(15) .
C77 C78 C79 C80 3.5(13) .
C77 C78 C79 C81 -179.8(9) .
C78 C79 C80 N118 179.1(8) .
C81 C79 C80 N118 2.4(12) .
C78 C79 C80 C75 -0.6(12) .
C81 C79 C80 C75 -177.3(8) .
C76 C75 C80 C79 -2.8(12) .
C74 C75 C80 C79 176.8(8) .
C76 C75 C80 N118 177.5(8) .
C74 C75 C80 N118 -2.9(12) .
C78 C79 C81 N82 117.7(9) .
C80 C79 C81 N82 -65.6(11) .
C79 C81 N82 C83 -167.0(8) .
C79 C81 N82 C87 -45.6(10) .
C87 N82 C83 C84 54.1(9) .
C81 N82 C83 C84 177.4(7) .
N82 C83 C84 N85 -55.5(9) .
C83 C84 N85 C86 57.0(8) .
C83 C84 N85 C88 -177.1(7) .
C84 N85 C86 C87 -59.9(9) .
C88 N85 C86 C87 175.7(7) .
C83 N82 C87 C86 -56.3(9) .
C81 N82 C87 C86 -177.0(7) .
N85 C86 C87 N82 60.4(9) .
C86 N85 C88 C89 -52.5(10) .
C84 N85 C88 C89 -175.7(7) .
N85 C88 C89 C90 134.2(8) .
N85 C88 C89 C94 -44.8(11) .
C94 C89 C90 C91 -2.3(12) .
C88 C89 C90 C91 178.7(8) .
C89 C90 C91 C92 4.7(13) .
C90 C91 C92 C93 -2.7(13) .
C91 C92 C93 C94 -1.7(12) .
C91 C92 C93 C95 -179.3(8) .
C90 C89 C94 N119 175.4(7) .
C88 C89 C94 N119 -5.6(12) .
C90 C89 C94 C93 -2.3(11) .
C88 C89 C94 C93 176.7(7) .
C92 C93 C94 N119 -173.5(7) .
C95 C93 C94 N119 4.0(12) .
C92 C93 C94 C89 4.2(11) .
C95 C93 C94 C89 -178.4(7) .
C92 C93 C95 N96 -140.7(8) .
C94 C93 C95 N96 41.9(11) .
C93 C95 N96 C97 175.8(7) .
C93 C95 N96 C101 55.2(9) .
C101 N96 C97 C98 -56.5(9) .
C95 N96 C97 C98 -179.0(7) .
N96 C97 C98 N99 56.2(9) .
C97 C98 N99 C102 177.8(7) .
C97 C98 N99 C100 -57.0(9) .
C102 N99 C100 C101 -178.1(7) .
C98 N99 C100 C101 58.8(8) .
C97 N96 C101 C100 59.7(8) .
C95 N96 C101 C100 179.4(7) .
N99 C100 C101 N96 -61.2(8) .
C98 N99 C102 C103 -178.3(7) .
C100 N99 C102 C103 58.9(10) .
N99 C102 C103 C104 -134.9(8) .
N99 C102 C103 C108 50.4(11) .
C108 C103 C104 C105 1.1(14) .
C102 C103 C104 C105 -173.7(9) .
C103 C104 C105 C106 -0.6(16) .
C104 C105 C106 C107 0.5(16) .
C105 C106 C107 C108 -1.0(14) .
C105 C106 C107 C109 176.6(9) .
C106 C107 C108 C103 1.4(12) .
C109 C107 C108 C103 -175.9(7) .
C106 C107 C108 N120 177.9(8) .
C109 C107 C108 N120 0.5(12) .
C104 C103 C108 C107 -1.5(12) .
C102 C103 C108 C107 173.2(8) .
C104 C103 C108 N120 -178.0(8) .
C102 C103 C108 N120 -3.3(12) .
C108 C107 C109 N110 -53.8(11) .
C106 C107 C109 N110 128.8(8) .
C107 C109 N110 C111 -173.1(7) .
C107 C109 N110 C115 -51.9(10) .
C109 N110 C111 C112 178.2(7) .
C115 N110 C111 C112 55.7(9) .
N110 C111 C112 N113 -55.5(9) .
C111 C112 N113 C114 56.8(8) .
C111 C112 N113 C116 178.3(7) .
C112 N113 C114 C115 -60.5(8) .
C116 N113 C114 C115 -179.6(7) .
C111 N110 C115 C114 -59.5(9) .
C109 N110 C115 C114 179.8(7) .
N113 C114 C115 N110 63.0(9) .
C114 N113 C116 C61 -52.5(9) .
C112 N113 C116 C61 -171.5(7) .
C66 C61 C116 N113 -51.4(11) .
C62 C61 C116 N113 130.9(8) .
N120 I121 C122 C131 -70.9(19) 3_667
N120 I121 C122 C123 102.9(16) 3_667
C131 C122 C123 F124 177.2(7) .
I121 C122 C123 F124 3.0(11) .
C131 C122 C123 C125 -0.2(13) .
I121 C122 C123 C125 -174.5(7) .
F124 C123 C125 F126 3.0(13) .
C122 C123 C125 F126 -179.6(8) .
F124 C123 C125 C127 -176.4(8) .
C122 C123 C125 C127 1.0(14) .
C123 C125 C127 C129 -1.1(13) .
F126 C125 C127 C129 179.5(8) .
C123 C125 C127 I128 175.5(7) .
F126 C125 C127 I128 -3.9(11) .
C125 C127 C129 F130 179.3(7) .
I128 C127 C129 F130 2.6(11) .
C125 C127 C129 C131 0.4(12) .
I128 C127 C129 C131 -176.3(6) .
C123 C122 C131 F132 179.6(7) .
I121 C122 C131 F132 -6.3(11) .
C123 C122 C131 C129 -0.4(13) .
I121 C122 C131 C129 173.7(7) .
F130 C129 C131 F132 1.4(11) .
C127 C129 C131 F132 -179.7(7) .
F130 C129 C131 C122 -178.6(7) .
C127 C129 C131 C122 0.4(13) .
